data_7715855
loop_
_publ_author_name
'Garc&#xed;a-Garc&#xed;a, Amalia'
'Medina-O'donnell, Marta'
'Rojas, Sara'
'Cano-Morenilla, Mariola'
'Morales, Juan'
'Quesada-Moreno, Mar&#xed;a Mar'
'Sainz, Juan'
'Vitorica-Yrezabal, I&#xf1;igo J'
'Rodr&#xed;guez-Di&#xe9;guez, Antonio'
'Navarro, Amparo'
'Reyes-Zurita, Fernando J'

_publ_section_title
;
 Modulating anti-inflammatory and anticancer properties by designing a
 family of metal-complexes based on 5-nitropicolinic acid.
;
_journal_issue 21
_journal_name_full 'Dalton transactions (Cambridge, England : 2003)'
_journal_page_first 8988
_journal_page_last 9000
_journal_paper_doi 10.1039/d4dt00265b
_journal_volume 53
_journal_year 2024
_chemical_formula_moiety 'C12 H10 Co N4 O10'
_chemical_formula_sum 'C12 H10 Co N4 O10'
_chemical_formula_weight 429.17
_space_group_crystal_system monoclinic
_space_group_IT_number 14
_space_group_name_Hall '-P 2yn'
_space_group_name_H-M_alt 'P 1 21/n 1'
_atom_sites_solution_hydrogens mixed
_atom_sites_solution_primary dual
_audit_creation_date 2024-03-21
_audit_creation_method
;
Olex2 1.5
(compiled 2024.02.16 svn.r378c4104 for OlexSys, GUI svn.r6928)
;
_audit_update_record
;
2024-03-27 deposited with the CCDC.	2024-04-04 downloaded from the CCDC.
;
_cell_angle_alpha 90
_cell_angle_beta 111.501(4)
_cell_angle_gamma 90
_cell_formula_units_Z 2
_cell_length_a 5.0247(5)
_cell_length_b 25.069(3)
_cell_length_c 6.4693(7)
_cell_measurement_reflns_used 1260
_cell_measurement_temperature 100.00
_cell_measurement_theta_max 26.25
_cell_measurement_theta_min 3.25
_cell_volume 758.19(15)
_computing_cell_refinement 'SAINT V8.40B (?, 2016)'
_computing_data_reduction 'SAINT V8.40B (?, 2016)'
_computing_molecular_graphics 'Olex2 1.5 (Dolomanov et al., 2009)'
_computing_publication_material 'Olex2 1.5 (Dolomanov et al., 2009)'
_computing_structure_refinement 'SHELXL 2018/3 (Sheldrick, 2015)'
_computing_structure_solution 'SHELXT 2018/2 (Sheldrick, 2018)'
_diffrn_ambient_temperature 100.00
_diffrn_measured_fraction_theta_full 0.999
_diffrn_measured_fraction_theta_max 0.999
_diffrn_measurement_device_type 'Bruker APEX-II CCD'
_diffrn_measurement_method '\f and \w scans'
_diffrn_radiation_type MoK\a
_diffrn_radiation_wavelength 0.71073
_diffrn_reflns_av_R_equivalents 0.0862
_diffrn_reflns_av_unetI/netI 0.0577
_diffrn_reflns_Laue_measured_fraction_full 0.999
_diffrn_reflns_Laue_measured_fraction_max 0.999
_diffrn_reflns_limit_h_max 6
_diffrn_reflns_limit_h_min -6
_diffrn_reflns_limit_k_max 30
_diffrn_reflns_limit_k_min -31
_diffrn_reflns_limit_l_max 8
_diffrn_reflns_limit_l_min -6
_diffrn_reflns_number 7768
_diffrn_reflns_point_group_measured_fraction_full 0.999
_diffrn_reflns_point_group_measured_fraction_max 0.999
_diffrn_reflns_theta_full 25.242
_diffrn_reflns_theta_max 26.369
_diffrn_reflns_theta_min 3.250
_diffrn_source_current 1.0
_diffrn_source_power 0.05
_diffrn_source_voltage 50.0
_diffrn_standards_number 0
_exptl_absorpt_coefficient_mu 1.202
_exptl_absorpt_correction_T_max 0.7454
_exptl_absorpt_correction_T_min 0.6517
_exptl_absorpt_correction_type multi-scan
_exptl_absorpt_process_details
;
SADABS-2016/2 (Bruker,2016/2) was used for absorption correction.
wR2(int) was 0.0824 before and 0.0737 after correction.
The Ratio of minimum to maximum transmission is 0.8743.
The \l/2 correction factor is Not present.
;
_exptl_crystal_colour 'clear light orange'
_exptl_crystal_colour_lustre clear
_exptl_crystal_colour_modifier light
_exptl_crystal_colour_primary orange
_exptl_crystal_density_diffrn 1.880
_exptl_crystal_description plate
_exptl_crystal_F_000 434
_exptl_crystal_size_max 0.2
_exptl_crystal_size_mid 0.2
_exptl_crystal_size_min 0.05
_refine_diff_density_max 1.163
_refine_diff_density_min -0.943
_refine_diff_density_rms 0.156
_refine_ls_extinction_method none
_refine_ls_goodness_of_fit_ref 1.260
_refine_ls_hydrogen_treatment constr
_refine_ls_matrix_type full
_refine_ls_number_parameters 125
_refine_ls_number_reflns 1542
_refine_ls_number_restraints 0
_refine_ls_restrained_S_all 1.260
_refine_ls_R_factor_all 0.1128
_refine_ls_R_factor_gt 0.0566
_refine_ls_shift/su_max 0.000
_refine_ls_shift/su_mean 0.000
_refine_ls_structure_factor_coef Fsqd
_refine_ls_weighting_details 'w=1/[\s^2^(Fo^2^)+(0.0703P)^2^+2.8811P] where P=(Fo^2^+2Fc^2^)/3'
_refine_ls_weighting_scheme calc
_refine_ls_wR_factor_gt 0.1366
_refine_ls_wR_factor_ref 0.1934
_reflns_Friedel_coverage 0.000
_reflns_number_gt 1047
_reflns_number_total 1542
_reflns_threshold_expression 'I > 2\s(I)'
_cod_data_source_file d4dt00265b2.cif
_cod_data_source_block Compound4
_cod_depositor_comments 'Adding full bibliography for 7715854--7715859.cif.'
_cod_original_cell_volume 758.20(15)
_cod_database_code 7715855
_shelx_shelxl_version_number 2018/3
_shelx_space_group_comment
;
The symmetry employed for this shelxl refinement is uniquely defined
by the following loop, which should always be used as a source of
symmetry information in preference to the above space-group names.
They are only intended as comments.
;
_shelx_estimated_absorpt_t_max 0.942
_shelx_estimated_absorpt_t_min 0.795
_olex2_refinement_description
;
1. Fixed Uiso
 At 1.2 times of:
  All C(H) groups
 At 1.5 times of:
  All O(H,H) groups
2.a Rotating group:
 O1W(H1WA,H1WB)
2.b Aromatic/amide H refined with riding coordinates:
 C6(H6), C3(H3), C4(H4)
;
_olex2_submission_special_instructions 'No special instructions were received'

loop_
_space_group_symop_operation_xyz
'x, y, z'
'-x+1/2, y+1/2, -z+1/2'
'-x, -y, -z'
'x-1/2, -y-1/2, z-1/2'

loop_
_atom_site_label
_atom_site_type_symbol
_atom_site_fract_x
_atom_site_fract_y
_atom_site_fract_z
_atom_site_U_iso_or_equiv
_atom_site_adp_type
_atom_site_occupancy
_atom_site_site_symmetry_order
_atom_site_calc_flag
_atom_site_refinement_flags_posn
_atom_site_refinement_flags_adp
_atom_site_refinement_flags_occupancy
_atom_site_disorder_assembly
_atom_site_disorder_group
Co01 Co 0.500000 0.500000 0.500000 0.0193(4) Uani 1 2 d S . P . .
O1 O 0.3385(8) 0.51758(16) 0.7439(6) 0.0196(9) Uani 1 1 d . . . . .
O2 O 0.3097(9) 0.58232(16) 0.9732(7) 0.0235(9) Uani 1 1 d . . . . .
O1W O 0.8667(8) 0.46674(16) 0.7370(7) 0.0237(9) Uani 1 1 d . . . . .
H1WA H 0.834287 0.459216 0.858068 0.036 Uiso 1 1 d R U . . .
H1WB H 1.003477 0.490652 0.780172 0.036 Uiso 1 1 d R U . . .
O4 O 1.1092(9) 0.67664(17) 0.3331(7) 0.0289(10) Uani 1 1 d . . . . .
O3 O 1.1265(10) 0.73973(16) 0.5687(7) 0.0290(10) Uani 1 1 d . . . . .
N1 N 0.6511(10) 0.58059(18) 0.5827(7) 0.0172(10) Uani 1 1 d . . . . .
N2 N 1.0477(11) 0.6958(2) 0.4850(8) 0.0242(11) Uani 1 1 d . . . . .
C1 C 0.3933(12) 0.5640(2) 0.8316(9) 0.0198(12) Uani 1 1 d . . . . .
C6 C 0.7993(12) 0.6118(2) 0.4962(9) 0.0198(12) Uani 1 1 d . . . . .
H6 H 0.850431 0.599055 0.377433 0.024 Uiso 1 1 calc R U . . .
C2 C 0.5767(12) 0.5999(2) 0.7471(9) 0.0197(12) Uani 1 1 d . . . . .
C5 C 0.8787(12) 0.6628(2) 0.5802(10) 0.0208(12) Uani 1 1 d . . . . .
C3 C 0.6516(12) 0.6504(2) 0.8352(10) 0.0232(12) Uani 1 1 d . . . . .
H3 H 0.596896 0.662491 0.953044 0.028 Uiso 1 1 calc R U . . .
C4 C 0.8080(12) 0.6832(2) 0.7488(10) 0.0234(13) Uani 1 1 d . . . . .
H4 H 0.863063 0.718188 0.804379 0.028 Uiso 1 1 calc R U . . .

loop_
_atom_site_aniso_label
_atom_site_aniso_U_11
_atom_site_aniso_U_22
_atom_site_aniso_U_33
_atom_site_aniso_U_23
_atom_site_aniso_U_13
_atom_site_aniso_U_12
Co01 0.0206(6) 0.0196(6) 0.0199(6) -0.0003(4) 0.0100(4) -0.0010(4)
O1 0.0195(19) 0.020(2) 0.022(2) -0.0014(16) 0.0102(16) -0.0030(15)
O2 0.031(2) 0.024(2) 0.022(2) 0.0008(17) 0.0170(18) -0.0002(17)
O1W 0.024(2) 0.027(2) 0.023(2) 0.0000(17) 0.0116(17) -0.0034(17)
O4 0.032(2) 0.030(2) 0.032(2) -0.0009(19) 0.022(2) -0.0009(19)
O3 0.036(2) 0.021(2) 0.033(2) -0.0023(18) 0.017(2) -0.0072(19)
N1 0.021(2) 0.017(2) 0.016(2) -0.0013(18) 0.0092(19) -0.0030(18)
N2 0.027(3) 0.021(3) 0.023(3) 0.002(2) 0.007(2) -0.003(2)
C1 0.022(3) 0.019(3) 0.018(3) 0.007(2) 0.008(2) 0.004(2)
C6 0.018(3) 0.022(3) 0.020(3) 0.001(2) 0.008(2) 0.002(2)
C2 0.018(3) 0.023(3) 0.018(3) 0.000(2) 0.005(2) -0.003(2)
C5 0.019(3) 0.020(3) 0.025(3) 0.007(2) 0.009(2) -0.003(2)
C3 0.025(3) 0.023(3) 0.025(3) 0.000(2) 0.014(3) -0.002(2)
C4 0.025(3) 0.018(3) 0.026(3) -0.002(2) 0.008(3) -0.001(2)

loop_
_atom_type_symbol
_atom_type_description
_atom_type_scat_dispersion_real
_atom_type_scat_dispersion_imag
_atom_type_scat_source
C C 0.0033 0.0016 'International Tables Vol C Tables 4.2.6.8 and 6.1.1.4'
H H 0.0000 0.0000 'International Tables Vol C Tables 4.2.6.8 and 6.1.1.4'
Co Co 0.3494 0.9721 'International Tables Vol C Tables 4.2.6.8 and 6.1.1.4'
N N 0.0061 0.0033 'International Tables Vol C Tables 4.2.6.8 and 6.1.1.4'
O O 0.0106 0.0060 'International Tables Vol C Tables 4.2.6.8 and 6.1.1.4'

loop_
_geom_angle_atom_site_label_1
_geom_angle_atom_site_label_2
_geom_angle_atom_site_label_3
_geom_angle
_geom_angle_site_symmetry_1
_geom_angle_site_symmetry_3
_geom_angle_publ_flag
O1 Co01 O1 180.0 3_666 . ?
O1 Co01 O1W 90.70(15) 3_666 3_666 ?
O1 Co01 O1W 89.30(15) . 3_666 ?
O1 Co01 O1W 89.30(15) 3_666 . ?
O1 Co01 O1W 90.70(15) . . ?
O1 Co01 N1 79.16(16) 3_666 3_666 ?
O1 Co01 N1 100.84(16) 3_666 . ?
O1 Co01 N1 100.84(16) . 3_666 ?
O1 Co01 N1 79.16(16) . . ?
O1W Co01 O1W 180.0 3_666 . ?
O1W Co01 N1 86.79(17) 3_666 . ?
O1W Co01 N1 93.21(17) 3_666 3_666 ?
O1W Co01 N1 93.21(17) . . ?
O1W Co01 N1 86.79(17) . 3_666 ?
N1 Co01 N1 180.0(3) 3_666 . ?
C1 O1 Co01 116.8(3) . . ?
Co01 O1W H1WA 109.8 . . ?
Co01 O1W H1WB 109.8 . . ?
H1WA O1W H1WB 104.1 . . ?
C6 N1 Co01 130.1(4) . . ?
C6 N1 C2 118.8(5) . . ?
C2 N1 Co01 111.1(3) . . ?
O4 N2 C5 117.9(5) . . ?
O3 N2 O4 124.5(5) . . ?
O3 N2 C5 117.5(5) . . ?
O1 C1 C2 115.9(5) . . ?
O2 C1 O1 126.4(5) . . ?
O2 C1 C2 117.7(5) . . ?
N1 C6 H6 120.0 . . ?
N1 C6 C5 119.9(5) . . ?
C5 C6 H6 120.0 . . ?
N1 C2 C1 117.0(5) . . ?
N1 C2 C3 123.0(5) . . ?
C3 C2 C1 120.0(5) . . ?
C6 C5 N2 118.7(5) . . ?
C4 C5 N2 118.8(5) . . ?
C4 C5 C6 122.4(5) . . ?
C2 C3 H3 120.5 . . ?
C2 C3 C4 119.0(5) . . ?
C4 C3 H3 120.5 . . ?
C5 C4 C3 116.8(5) . . ?
C5 C4 H4 121.6 . . ?
C3 C4 H4 121.6 . . ?

loop_
_geom_bond_atom_site_label_1
_geom_bond_atom_site_label_2
_geom_bond_distance
_geom_bond_site_symmetry_2
_geom_bond_publ_flag
Co01 O1 2.069(4) 3_666 ?
Co01 O1 2.069(4) . ?
Co01 O1W 2.091(4) 3_666 ?
Co01 O1W 2.091(4) . ?
Co01 N1 2.156(4) 3_666 ?
Co01 N1 2.156(4) . ?
O1 C1 1.281(7) . ?
O2 C1 1.228(7) . ?
O1W H1WA 0.8768 . ?
O1W H1WB 0.8768 . ?
O4 N2 1.230(6) . ?
O3 N2 1.228(6) . ?
N1 C6 1.336(7) . ?
N1 C2 1.340(7) . ?
N2 C5 1.472(7) . ?
C1 C2 1.525(8) . ?
C6 H6 0.9500 . ?
C6 C5 1.389(8) . ?
C2 C3 1.384(8) . ?
C5 C4 1.365(9) . ?
C3 H3 0.9500 . ?
C3 C4 1.388(8) . ?
C4 H4 0.9500 . ?

loop_
_geom_torsion_atom_site_label_1
_geom_torsion_atom_site_label_2
_geom_torsion_atom_site_label_3
_geom_torsion_atom_site_label_4
_geom_torsion
_geom_torsion_site_symmetry_1
_geom_torsion_site_symmetry_2
_geom_torsion_site_symmetry_3
_geom_torsion_site_symmetry_4
_geom_torsion_publ_flag
Co01 O1 C1 O2 177.7(5) . . . . ?
Co01 O1 C1 C2 -1.3(6) . . . . ?
Co01 N1 C6 C5 -178.8(4) . . . . ?
Co01 N1 C2 C1 -3.2(6) . . . . ?
Co01 N1 C2 C3 178.7(5) . . . . ?
O1 C1 C2 N1 3.2(7) . . . . ?
O1 C1 C2 C3 -178.7(5) . . . . ?
O2 C1 C2 N1 -175.9(5) . . . . ?
O2 C1 C2 C3 2.2(8) . . . . ?
O4 N2 C5 C6 0.6(8) . . . . ?
O4 N2 C5 C4 -180.0(5) . . . . ?
O3 N2 C5 C6 -176.7(5) . . . . ?
O3 N2 C5 C4 2.7(8) . . . . ?
N1 C6 C5 N2 178.6(5) . . . . ?
N1 C6 C5 C4 -0.8(9) . . . . ?
N1 C2 C3 C4 0.8(9) . . . . ?
N2 C5 C4 C3 -179.2(5) . . . . ?
C1 C2 C3 C4 -177.2(5) . . . . ?
C6 N1 C2 C1 176.6(5) . . . . ?
C6 N1 C2 C3 -1.4(8) . . . . ?
C6 C5 C4 C3 0.2(9) . . . . ?
C2 N1 C6 C5 1.4(8) . . . . ?
C2 C3 C4 C5 -0.2(9) . . . . ?
